data_7132847
loop_
_publ_author_name
'Ma, Lei'
'Pan, Xiaowei'
'Hong, Dongjing'
'Fang, Huayi'
'Cui, Peng'

_publ_section_title
;
 A scandium metalloligand supported Ni(0) complex with a
 heterobimetallocycle: versatile reactivity with unsaturated bonds.
;
_journal_issue 31
_journal_name_full 'Chemical communications (Cambridge, England)'
_journal_page_first 4222
_journal_page_last 4225
_journal_paper_doi 10.1039/d4cc00547c
_journal_volume 60
_journal_year 2024
_chemical_formula_moiety 'C46 H59 N6 Ni P2 Sc'
_chemical_formula_sum 'C46 H59 N6 Ni P2 Sc'
_chemical_formula_weight 861.60
_space_group_crystal_system triclinic
_space_group_IT_number 2
_space_group_name_Hall '-P 1'
_space_group_name_H-M_alt 'P -1'
_atom_sites_solution_hydrogens geom
_audit_creation_date 2023-12-20
_audit_creation_method
;
Olex2 1.5
(compiled 2022.04.07 svn.rca3783a0 for OlexSys, GUI svn.r6498)
;
_audit_update_record
;
2023-12-20 deposited with the CCDC.	2024-03-15 downloaded from the CCDC.
;
_cell_angle_alpha 74.157(2)
_cell_angle_beta 89.563(2)
_cell_angle_gamma 72.840(2)
_cell_formula_units_Z 2
_cell_length_a 10.9882(14)
_cell_length_b 11.7463(15)
_cell_length_c 18.988(2)
_cell_measurement_reflns_used 4523
_cell_measurement_temperature 293.15
_cell_measurement_theta_max 25.096
_cell_measurement_theta_min 2.264
_cell_volume 2245.6(5)
_computing_cell_refinement 'SAINT V8.40B (?, 2016)'
_computing_data_collection 'Bruker SMART APEX II diffractometer'
_computing_data_reduction 'SAINT V8.40B (?, 2016)'
_computing_molecular_graphics 'Olex2 1.5 (Dolomanov et al., 2009)'
_computing_publication_material 'Olex2 1.5 (Dolomanov et al., 2009)'
_computing_structure_refinement 'SHELXL 2019/3 (Sheldrick, 2015)'
_computing_structure_solution 'SHELXT 2018/2 (Sheldrick, 2018)'
_diffrn_ambient_temperature 293.15
_diffrn_detector 'CCD area detector'
_diffrn_measured_fraction_theta_full 0.993
_diffrn_measured_fraction_theta_max 0.988
_diffrn_measurement_device 'three-circle diffractometer'
_diffrn_measurement_device_type 'Bruker SMART APEX II 293K'
_diffrn_measurement_method '\f and \w scans'
_diffrn_radiation_monochromator graphite
_diffrn_radiation_probe x-ray
_diffrn_radiation_type MoK\a
_diffrn_radiation_wavelength 0.71073
_diffrn_reflns_av_R_equivalents 0.0429
_diffrn_reflns_av_unetI/netI 0.0775
_diffrn_reflns_Laue_measured_fraction_full 0.993
_diffrn_reflns_Laue_measured_fraction_max 0.988
_diffrn_reflns_limit_h_max 13
_diffrn_reflns_limit_h_min -13
_diffrn_reflns_limit_k_max 14
_diffrn_reflns_limit_k_min -14
_diffrn_reflns_limit_l_max 22
_diffrn_reflns_limit_l_min -22
_diffrn_reflns_number 16824
_diffrn_reflns_point_group_measured_fraction_full 0.993
_diffrn_reflns_point_group_measured_fraction_max 0.988
_diffrn_reflns_theta_full 25.242
_diffrn_reflns_theta_max 25.427
_diffrn_reflns_theta_min 1.892
_diffrn_source 'sealed X-ray tube'
_diffrn_source_target Mo
_exptl_absorpt_coefficient_mu 0.680
_exptl_absorpt_correction_T_max 0.7452
_exptl_absorpt_correction_T_min 0.4824
_exptl_absorpt_correction_type multi-scan
_exptl_absorpt_process_details
;
SADABS-2016/2 (Bruker,2016/2) was used for absorption correction.
wR2(int) was 0.1029 before and 0.0491 after correction.
The Ratio of minimum to maximum transmission is 0.6473.
The \l/2 correction factor is Not present.
;
_exptl_crystal_colour 'clear light yellow'
_exptl_crystal_colour_lustre clear
_exptl_crystal_colour_modifier light
_exptl_crystal_colour_primary yellow
_exptl_crystal_density_diffrn 1.274
_exptl_crystal_description block
_exptl_crystal_F_000 912
_exptl_crystal_size_max 0.1
_exptl_crystal_size_mid 0.09
_exptl_crystal_size_min 0.08
_refine_diff_density_max 0.303
_refine_diff_density_min -0.377
_refine_diff_density_rms 0.058
_refine_ls_extinction_method none
_refine_ls_goodness_of_fit_ref 1.023
_refine_ls_hydrogen_treatment constr
_refine_ls_matrix_type full
_refine_ls_number_parameters 631
_refine_ls_number_reflns 8192
_refine_ls_number_restraints 344
_refine_ls_restrained_S_all 1.014
_refine_ls_R_factor_all 0.0920
_refine_ls_R_factor_gt 0.0459
_refine_ls_shift/su_max 0.001
_refine_ls_shift/su_mean 0.000
_refine_ls_structure_factor_coef Fsqd
_refine_ls_weighting_details 'w=1/[\s^2^(Fo^2^)+(0.0352P)^2^+0.6970P] where P=(Fo^2^+2Fc^2^)/3'
_refine_ls_weighting_scheme calc
_refine_ls_wR_factor_gt 0.0934
_refine_ls_wR_factor_ref 0.1092
_reflns_Friedel_coverage 0.000
_reflns_number_gt 5175
_reflns_number_total 8192
_reflns_threshold_expression 'I > 2\s(I)'
_cod_data_source_file d4cc00547c2.cif
_cod_data_source_block 7
_cod_depositor_comments 'Adding full bibliography for 7132845--7132851.cif.'
_cod_original_cell_volume 2245.7(5)
_cod_database_code 7132847
_shelx_shelxl_version_number 2019/3
_shelx_space_group_comment
;
The symmetry employed for this shelxl refinement is uniquely defined
by the following loop, which should always be used as a source of
symmetry information in preference to the above space-group names.
They are only intended as comments.
;
_shelx_estimated_absorpt_t_max 0.948
_shelx_estimated_absorpt_t_min 0.935
_olex2_refinement_description
;
1. Fixed Uiso
 At 1.2 times of:
  All C(H) groups, All C(H,H) groups
 At 1.5 times of:
  All C(H,H,H) groups
2. Uiso/Uaniso restraints and constraints
P2 \\sim C29 \\sim C30 \\sim C31 \\sim C32 \\sim C33 \\sim C29A \\sim C30A
\\sim C31A \\sim C32A \\sim C33A \\sim C34 \\sim C34A: within 2A with sigma of
0.01 and sigma for terminal atoms of 0.02 within 2A
P1 \\sim C15 \\sim C16 \\sim C17 \\sim C18 \\sim C19 \\sim C20 \\sim C15A \\sim
C16A \\sim C17A \\sim C18A \\sim C19A \\sim C20A: within 2A with sigma of 0.01
and sigma for terminal atoms of 0.02 within 2A
3. Same fragment restrains
{P1, C15A, C16A, C17A, C18A, C19A, C20A} sigma for 1-2: 0.02, 1-3: 0.04
as in
{P1, C15, C16, C17, C18, C19, C20}
{P2, C29A, C30A, C31A, C32A, C33A, C34A} sigma for 1-2: 0.02, 1-3: 0.04
as in
{P2, C29, C30, C31, C32, C33, C34}
4. Others
 Sof(C29A)=Sof(H29A)=Sof(C30A)=Sof(H30D)=Sof(H30E)=Sof(H30F)=Sof(C31A)=
 Sof(H31D)=Sof(H31E)=Sof(H31F)=Sof(C32A)=Sof(H32A)=Sof(C33A)=Sof(H33D)=
 Sof(H33E)=Sof(H33F)=Sof(C34A)=Sof(H34D)=Sof(H34E)=Sof(H34F)=1-FVAR(1)
 Sof(C29)=Sof(H29)=Sof(C30)=Sof(H30A)=Sof(H30B)=Sof(H30C)=Sof(C31)=Sof(H31A)=
 Sof(H31B)=Sof(H31C)=Sof(C32)=Sof(H32)=Sof(C33)=Sof(H33A)=Sof(H33B)=Sof(H33C)=
 Sof(C34)=Sof(H34A)=Sof(H34B)=Sof(H34C)=FVAR(1)
 Sof(C15A)=Sof(H15A)=Sof(C16A)=Sof(H16D)=Sof(H16E)=Sof(H16F)=Sof(C17A)=
 Sof(H17D)=Sof(H17E)=Sof(H17F)=Sof(C18A)=Sof(H18A)=Sof(C19A)=Sof(H19D)=
 Sof(H19E)=Sof(H19F)=Sof(C20A)=Sof(H20D)=Sof(H20E)=Sof(H20F)=1-FVAR(2)
 Sof(C15)=Sof(H15)=Sof(C16)=Sof(H16A)=Sof(H16B)=Sof(H16C)=Sof(C17)=Sof(H17A)=
 Sof(H17B)=Sof(H17C)=Sof(C18)=Sof(H18)=Sof(C19)=Sof(H19A)=Sof(H19B)=Sof(H19C)=
 Sof(C20)=Sof(H20A)=Sof(H20B)=Sof(H20C)=FVAR(2)
5.a Ternary CH refined with riding coordinates:
 C15(H15), C18(H18), C29(H29), C32(H32), C15A(H15A), C18A(H18A), C29A(H29A),
 C32A(H32A)
5.b Secondary CH2 refined with riding coordinates:
 C6(H6A,H6B), C7(H7A,H7B), C14(H14A,H14B), C21(H21A,H21B), C28(H28A,H28B)
5.c Aromatic/amide H refined with riding coordinates:
 C2(H2), C3(H3), C4(H4), C9(H9), C10(H10), C11(H11), C12(H12), C23(H23),
 C24(H24), C25(H25), C26(H26), C36(H36), C37(H37), C38(H38), C39(H39), C40(H40),
  C42(H42), C43(H43), C44(H44), C45(H45), C46(H46)
5.d Idealised Me refined as rotating group:
 C16(H16A,H16B,H16C), C17(H17A,H17B,H17C), C19(H19A,H19B,H19C), C20(H20A,H20B,
 H20C), C30(H30A,H30B,H30C), C31(H31A,H31B,H31C), C33(H33A,H33B,H33C), C34(H34A,
 H34B,H34C), C16A(H16D,H16E,H16F), C17A(H17D,H17E,H17F), C19A(H19D,H19E,H19F),
 C20A(H20D,H20E,H20F), C30A(H30D,H30E,H30F), C31A(H31D,H31E,H31F), C33A(H33D,
 H33E,H33F), C34A(H34D,H34E,H34F)
;
_olex2_submission_special_instructions 'No special instructions were received'

loop_
_space_group_symop_operation_xyz
'x, y, z'
'-x, -y, -z'

loop_
_atom_site_label
_atom_site_type_symbol
_atom_site_fract_x
_atom_site_fract_y
_atom_site_fract_z
_atom_site_U_iso_or_equiv
_atom_site_adp_type
_atom_site_occupancy
_atom_site_site_symmetry_order
_atom_site_calc_flag
_atom_site_refinement_flags_posn
_atom_site_refinement_flags_adp
_atom_site_refinement_flags_occupancy
_atom_site_disorder_assembly
_atom_site_disorder_group
Ni1 Ni 0.35854(4) 0.83436(4) 0.29057(2) 0.03593(13) Uani 1 1 d . . . . .
Sc1 Sc 0.60154(6) 0.69730(6) 0.29874(3) 0.03233(16) Uani 1 1 d . . . . .
P1 P 0.39455(9) 1.01179(9) 0.27267(5) 0.0433(2) Uani 1 1 d D U . . .
C15 C 0.439(2) 1.0352(19) 0.3609(8) 0.056(3) Uani 0.44(3) 1 d D U P A 1
H15 H 0.487914 0.952121 0.391304 0.067 Uiso 0.44(3) 1 calc R U P A 1
C16 C 0.529(2) 1.114(2) 0.3577(13) 0.075(4) Uani 0.44(3) 1 d D U P A 1
H16A H 0.613803 1.066596 0.351707 0.113 Uiso 0.44(3) 1 calc R U P A 1
H16B H 0.528224 1.136762 0.402521 0.113 Uiso 0.44(3) 1 calc R U P A 1
H16C H 0.500303 1.187234 0.316994 0.113 Uiso 0.44(3) 1 calc R U P A 1
C17 C 0.324(2) 1.078(2) 0.4041(11) 0.072(4) Uani 0.44(3) 1 d D U P A 1
H17A H 0.278174 1.163549 0.380959 0.108 Uiso 0.44(3) 1 calc R U P A 1
H17B H 0.352780 1.068330 0.453555 0.108 Uiso 0.44(3) 1 calc R U P A 1
H17C H 0.267941 1.028182 0.404846 0.108 Uiso 0.44(3) 1 calc R U P A 1
C18 C 0.2800(17) 1.1593(17) 0.2190(10) 0.049(3) Uani 0.44(3) 1 d D U P A 1
H18 H 0.300611 1.227186 0.231845 0.059 Uiso 0.44(3) 1 calc R U P A 1
C19 C 0.1429(16) 1.165(2) 0.2383(14) 0.066(5) Uani 0.44(3) 1 d D U P A 1
H19A H 0.118792 1.102399 0.223539 0.099 Uiso 0.44(3) 1 calc R U P A 1
H19B H 0.085833 1.245575 0.213003 0.099 Uiso 0.44(3) 1 calc R U P A 1
H19C H 0.138110 1.151445 0.290274 0.099 Uiso 0.44(3) 1 calc R U P A 1
C20 C 0.292(2) 1.178(3) 0.1370(11) 0.080(5) Uani 0.44(3) 1 d D U P A 1
H20A H 0.377178 1.176730 0.125928 0.120 Uiso 0.44(3) 1 calc R U P A 1
H20B H 0.232907 1.256474 0.110371 0.120 Uiso 0.44(3) 1 calc R U P A 1
H20C H 0.271703 1.112371 0.123112 0.120 Uiso 0.44(3) 1 calc R U P A 1
P2 P 0.83101(10) 0.51109(10) 0.13653(5) 0.0498(3) Uani 1 1 d D U . . .
C29 C 0.774(2) 0.4488(17) 0.0673(11) 0.061(3) Uani 0.38(2) 1 d D U P B 1
H29 H 0.833763 0.450123 0.028767 0.074 Uiso 0.38(2) 1 calc R U P B 1
C30 C 0.783(2) 0.3128(18) 0.1023(13) 0.086(5) Uani 0.38(2) 1 d D U P B 1
H30A H 0.707989 0.308394 0.128235 0.129 Uiso 0.38(2) 1 calc R U P B 1
H30B H 0.857398 0.273105 0.135985 0.129 Uiso 0.38(2) 1 calc R U P B 1
H30C H 0.787750 0.271446 0.064693 0.129 Uiso 0.38(2) 1 calc R U P B 1
C31 C 0.642(2) 0.525(2) 0.0300(14) 0.075(5) Uani 0.38(2) 1 d D U P B 1
H31A H 0.624780 0.495880 -0.010191 0.113 Uiso 0.38(2) 1 calc R U P B 1
H31B H 0.638491 0.611078 0.011791 0.113 Uiso 0.38(2) 1 calc R U P B 1
H31C H 0.578735 0.517707 0.064737 0.113 Uiso 0.38(2) 1 calc R U P B 1
C32 C 0.825(3) 0.6705(14) 0.0857(12) 0.053(3) Uani 0.38(2) 1 d D U P B 1
H32 H 0.741412 0.710841 0.058396 0.063 Uiso 0.38(2) 1 calc R U P B 1
C33 C 0.926(2) 0.676(2) 0.0306(14) 0.061(5) Uani 0.38(2) 1 d D U P B 1
H33A H 1.007778 0.622891 0.054111 0.092 Uiso 0.38(2) 1 calc R U P B 1
H33B H 0.928222 0.759514 0.012260 0.092 Uiso 0.38(2) 1 calc R U P B 1
H33C H 0.904603 0.647733 -0.009383 0.092 Uiso 0.38(2) 1 calc R U P B 1
C34 C 0.839(2) 0.7455(18) 0.1369(14) 0.062(5) Uani 0.38(2) 1 d D U P B 1
H34A H 0.763525 0.760790 0.163459 0.093 Uiso 0.38(2) 1 calc R U P B 1
H34B H 0.848446 0.823275 0.108879 0.093 Uiso 0.38(2) 1 calc R U P B 1
H34C H 0.912183 0.700120 0.170998 0.093 Uiso 0.38(2) 1 calc R U P B 1
N1 N 0.5063(3) 0.6941(3) 0.40386(14) 0.0375(7) Uani 1 1 d . . . . .
N2 N 0.7585(2) 0.6260(3) 0.39979(14) 0.0371(7) Uani 1 1 d . . . . .
N3 N 0.6394(3) 0.8723(2) 0.27543(14) 0.0379(7) Uani 1 1 d . . . . .
N4 N 0.7231(3) 0.5479(3) 0.26616(14) 0.0395(7) Uani 1 1 d . . . . .
N5 N 0.4361(3) 0.7821(2) 0.20774(14) 0.0368(7) Uani 1 1 d . . . . .
N6 N 0.4135(3) 0.6847(2) 0.26583(14) 0.0353(7) Uani 1 1 d . . . . .
C1 C 0.3808(3) 0.7667(3) 0.39432(18) 0.0386(8) Uani 1 1 d . . . . .
C2 C 0.3180(3) 0.7735(3) 0.45788(18) 0.0430(9) Uani 1 1 d . . . . .
H2 H 0.232370 0.820104 0.453858 0.052 Uiso 1 1 calc R U . . .
C3 C 0.3805(4) 0.7123(3) 0.52645(19) 0.0487(10) Uani 1 1 d . . . . .
H3 H 0.336688 0.716619 0.568212 0.058 Uiso 1 1 calc R U . . .
C4 C 0.5090(4) 0.6443(3) 0.53334(19) 0.0465(9) Uani 1 1 d . . . . .
H4 H 0.552718 0.604522 0.579393 0.056 Uiso 1 1 calc R U . . .
C5 C 0.5697(3) 0.6371(3) 0.47073(17) 0.0370(8) Uani 1 1 d . . . . .
C6 C 0.7065(3) 0.5652(3) 0.46739(17) 0.0419(9) Uani 1 1 d . . . . .
H6A H 0.757036 0.560653 0.510310 0.050 Uiso 1 1 calc R U . . .
H6B H 0.712030 0.481158 0.467587 0.050 Uiso 1 1 calc R U . . .
C7 C 0.7852(3) 0.7377(3) 0.41082(18) 0.0441(9) Uani 1 1 d . . . . .
H7A H 0.844198 0.711198 0.454055 0.053 Uiso 1 1 calc R U . . .
H7B H 0.706125 0.792777 0.420758 0.053 Uiso 1 1 calc R U . . .
C8 C 0.8397(3) 0.8100(3) 0.34812(18) 0.0401(8) Uani 1 1 d . . . . .
C9 C 0.9639(3) 0.8136(4) 0.3555(2) 0.0516(10) Uani 1 1 d . . . . .
H9 H 1.014761 0.764974 0.398329 0.062 Uiso 1 1 calc R U . . .
C10 C 1.0146(4) 0.8876(4) 0.3007(2) 0.0576(11) Uani 1 1 d . . . . .
H10 H 1.098432 0.888057 0.306234 0.069 Uiso 1 1 calc R U . . .
C11 C 0.9377(4) 0.9601(4) 0.2383(2) 0.0525(10) Uani 1 1 d . . . . .
H11 H 0.969615 1.011370 0.201503 0.063 Uiso 1 1 calc R U . . .
C12 C 0.8142(3) 0.9583(3) 0.2291(2) 0.0458(9) Uani 1 1 d . . . . .
H12 H 0.764072 1.009031 0.186391 0.055 Uiso 1 1 calc R U . . .
C13 C 0.7624(3) 0.8816(3) 0.28266(19) 0.0400(8) Uani 1 1 d . . . . .
C14 C 0.5458(3) 0.9852(3) 0.22855(19) 0.0447(9) Uani 1 1 d . . . . .
H14A H 0.532566 0.974920 0.180500 0.054 Uiso 1 1 calc R U . . .
H14B H 0.577427 1.055942 0.222307 0.054 Uiso 1 1 calc R U . . .
C21 C 0.8795(3) 0.5399(3) 0.38576(19) 0.0463(9) Uani 1 1 d . . . . .
H21A H 0.941121 0.517210 0.427403 0.056 Uiso 1 1 calc R U . . .
H21B H 0.913489 0.583636 0.343083 0.056 Uiso 1 1 calc R U . . .
C22 C 0.8665(3) 0.4240(3) 0.37315(19) 0.0431(9) Uani 1 1 d . . . . .
C23 C 0.9357(3) 0.3092(4) 0.4192(2) 0.0537(10) Uani 1 1 d . . . . .
H23 H 0.983865 0.306090 0.460182 0.064 Uiso 1 1 calc R U . . .
C24 C 0.9353(4) 0.1998(4) 0.4062(2) 0.0679(13) Uani 1 1 d . . . . .
H24 H 0.981708 0.123712 0.438032 0.081 Uiso 1 1 calc R U . . .
C25 C 0.8648(4) 0.2049(4) 0.3451(2) 0.0657(12) Uani 1 1 d . . . . .
H25 H 0.864564 0.131711 0.335089 0.079 Uiso 1 1 calc R U . . .
C26 C 0.7941(4) 0.3184(4) 0.2986(2) 0.0545(10) Uani 1 1 d . . . . .
H26 H 0.746889 0.319836 0.257743 0.065 Uiso 1 1 calc R U . . .
C27 C 0.7916(3) 0.4316(3) 0.31104(19) 0.0420(9) Uani 1 1 d . . . . .
C28 C 0.6888(3) 0.5508(3) 0.19058(18) 0.0453(9) Uani 1 1 d . . . . .
H28A H 0.633367 0.633108 0.165233 0.054 Uiso 1 1 calc R U . . .
H28B H 0.641215 0.492450 0.192607 0.054 Uiso 1 1 calc R U . . .
C35 C 0.3376(3) 0.6104(3) 0.25496(17) 0.0348(8) Uani 1 1 d . . . . .
C36 C 0.2583(3) 0.5778(3) 0.3087(2) 0.0489(9) Uani 1 1 d . . . . .
H36 H 0.254057 0.606862 0.349814 0.059 Uiso 1 1 calc R U . . .
C37 C 0.1859(4) 0.5032(4) 0.3023(3) 0.0647(12) Uani 1 1 d . . . . .
H37 H 0.135031 0.480380 0.339617 0.078 Uiso 1 1 calc R U . . .
C38 C 0.1885(4) 0.4622(4) 0.2410(3) 0.0716(14) Uani 1 1 d . . . . .
H38 H 0.136991 0.414484 0.235690 0.086 Uiso 1 1 calc R U . . .
C39 C 0.2676(4) 0.4923(4) 0.1878(3) 0.0655(12) Uani 1 1 d . . . . .
H39 H 0.270347 0.463688 0.146531 0.079 Uiso 1 1 calc R U . . .
C40 C 0.3433(4) 0.5646(3) 0.1945(2) 0.0505(10) Uani 1 1 d . . . . .
H40 H 0.398208 0.582576 0.158574 0.061 Uiso 1 1 calc R U . . .
C41 C 0.3610(3) 0.8302(3) 0.13850(18) 0.0385(8) Uani 1 1 d . . . . .
C42 C 0.4242(4) 0.8632(3) 0.0766(2) 0.0536(10) Uani 1 1 d . . . . .
H42 H 0.511789 0.850357 0.080783 0.064 Uiso 1 1 calc R U . . .
C43 C 0.3568(5) 0.9156(4) 0.0082(2) 0.0730(14) Uani 1 1 d . . . . .
H43 H 0.399170 0.938708 -0.033340 0.088 Uiso 1 1 calc R U . . .
C44 C 0.2282(5) 0.9333(4) 0.0017(2) 0.0796(15) Uani 1 1 d . . . . .
H44 H 0.183739 0.967013 -0.044363 0.096 Uiso 1 1 calc R U . . .
C45 C 0.1648(4) 0.9016(4) 0.0626(2) 0.0671(12) Uani 1 1 d . . . . .
H45 H 0.077187 0.914460 0.057852 0.081 Uiso 1 1 calc R U . . .
C46 C 0.2301(3) 0.8506(3) 0.13103(19) 0.0472(9) Uani 1 1 d . . . . .
H46 H 0.186353 0.829825 0.172348 0.057 Uiso 1 1 calc R U . . .
C15A C 0.4302(16) 1.0628(16) 0.3526(7) 0.059(3) Uani 0.56(3) 1 d D U P A 2
H15A H 0.482765 0.988707 0.389597 0.070 Uiso 0.56(3) 1 calc R U P A 2
C16A C 0.5053(18) 1.1559(17) 0.3355(11) 0.079(4) Uani 0.56(3) 1 d D U P A 2
H16D H 0.581355 1.123278 0.313087 0.118 Uiso 0.56(3) 1 calc R U P A 2
H16E H 0.528209 1.170522 0.380220 0.118 Uiso 0.56(3) 1 calc R U P A 2
H16F H 0.453670 1.232566 0.302525 0.118 Uiso 0.56(3) 1 calc R U P A 2
C17A C 0.304(2) 1.1129(19) 0.3867(10) 0.079(4) Uani 0.56(3) 1 d D U P A 2
H17D H 0.257004 1.193619 0.355838 0.119 Uiso 0.56(3) 1 calc R U P A 2
H17E H 0.323245 1.118830 0.434547 0.119 Uiso 0.56(3) 1 calc R U P A 2
H17F H 0.253861 1.057297 0.390768 0.119 Uiso 0.56(3) 1 calc R U P A 2
C18A C 0.2912(14) 1.1547(15) 0.2064(9) 0.054(3) Uani 0.56(3) 1 d D U P A 2
H18A H 0.298106 1.224565 0.223171 0.064 Uiso 0.56(3) 1 calc R U P A 2
C19A C 0.1503(14) 1.1589(18) 0.2088(11) 0.063(4) Uani 0.56(3) 1 d D U P A 2
H19D H 0.135934 1.100738 0.185369 0.095 Uiso 0.56(3) 1 calc R U P A 2
H19E H 0.097212 1.241137 0.183585 0.095 Uiso 0.56(3) 1 calc R U P A 2
H19F H 0.129736 1.137585 0.258987 0.095 Uiso 0.56(3) 1 calc R U P A 2
C20A C 0.3290(19) 1.178(3) 0.1284(9) 0.081(4) Uani 0.56(3) 1 d D U P A 2
H20D H 0.411391 1.190699 0.126629 0.121 Uiso 0.56(3) 1 calc R U P A 2
H20E H 0.267042 1.250314 0.097572 0.121 Uiso 0.56(3) 1 calc R U P A 2
H20F H 0.332471 1.107320 0.111254 0.121 Uiso 0.56(3) 1 calc R U P A 2
C29A C 0.7510(13) 0.4857(12) 0.0567(7) 0.063(2) Uani 0.62(2) 1 d D U P B 2
H29A H 0.809315 0.491060 0.017447 0.076 Uiso 0.62(2) 1 calc R U P B 2
C30A C 0.7419(15) 0.3536(14) 0.0763(9) 0.095(3) Uani 0.62(2) 1 d D U P B 2
H30D H 0.824360 0.295441 0.095099 0.143 Uiso 0.62(2) 1 calc R U P B 2
H30E H 0.713421 0.337887 0.033243 0.143 Uiso 0.62(2) 1 calc R U P B 2
H30F H 0.682111 0.344388 0.113002 0.143 Uiso 0.62(2) 1 calc R U P B 2
C31A C 0.6225(13) 0.5787(15) 0.0231(8) 0.068(3) Uani 0.62(2) 1 d D U P B 2
H31D H 0.558173 0.567708 0.056526 0.102 Uiso 0.62(2) 1 calc R U P B 2
H31E H 0.600602 0.565389 -0.022214 0.102 Uiso 0.62(2) 1 calc R U P B 2
H31F H 0.627739 0.661582 0.013814 0.102 Uiso 0.62(2) 1 calc R U P B 2
C32A C 0.8494(14) 0.6663(9) 0.0903(7) 0.050(2) Uani 0.62(2) 1 d D U P B 2
H32A H 0.769485 0.720921 0.061828 0.060 Uiso 0.62(2) 1 calc R U P B 2
C33A C 0.9577(15) 0.6516(16) 0.0393(8) 0.065(4) Uani 0.62(2) 1 d D U P B 2
H33D H 1.036771 0.602175 0.067752 0.098 Uiso 0.62(2) 1 calc R U P B 2
H33E H 0.964097 0.731954 0.013584 0.098 Uiso 0.62(2) 1 calc R U P B 2
H33F H 0.940314 0.611328 0.004534 0.098 Uiso 0.62(2) 1 calc R U P B 2
C34A C 0.8831(15) 0.7239(12) 0.1473(9) 0.062(3) Uani 0.62(2) 1 d D U P B 2
H34D H 0.812700 0.741130 0.176992 0.092 Uiso 0.62(2) 1 calc R U P B 2
H34E H 0.900770 0.799729 0.122885 0.092 Uiso 0.62(2) 1 calc R U P B 2
H34F H 0.957250 0.666977 0.177908 0.092 Uiso 0.62(2) 1 calc R U P B 2

loop_
_atom_site_aniso_label
_atom_site_aniso_U_11
_atom_site_aniso_U_22
_atom_site_aniso_U_33
_atom_site_aniso_U_23
_atom_site_aniso_U_13
_atom_site_aniso_U_12
Ni1 0.0319(3) 0.0370(3) 0.0395(3) -0.0126(2) 0.00396(19) -0.0099(2)
Sc1 0.0281(4) 0.0376(4) 0.0319(3) -0.0114(3) 0.0038(3) -0.0096(3)
P1 0.0384(6) 0.0351(5) 0.0570(6) -0.0155(5) 0.0009(5) -0.0097(4)
C15 0.063(5) 0.042(5) 0.073(5) -0.031(4) 0.005(4) -0.017(5)
C16 0.084(8) 0.056(9) 0.096(10) -0.033(7) -0.004(7) -0.027(7)
C17 0.080(8) 0.048(9) 0.084(9) -0.031(7) 0.009(7) -0.003(7)
C18 0.044(5) 0.034(4) 0.069(5) -0.018(4) 0.000(5) -0.008(4)
C19 0.038(6) 0.056(7) 0.094(10) -0.011(9) 0.001(7) -0.010(5)
C20 0.049(10) 0.074(7) 0.090(8) -0.005(7) 0.007(7) 0.004(8)
P2 0.0449(6) 0.0574(7) 0.0487(6) -0.0263(5) 0.0085(5) -0.0076(5)
C29 0.067(6) 0.066(6) 0.057(5) -0.033(5) 0.009(4) -0.014(5)
C30 0.114(10) 0.069(9) 0.089(10) -0.044(7) -0.029(8) -0.027(8)
C31 0.082(8) 0.081(10) 0.067(7) -0.032(8) -0.001(7) -0.021(8)
C32 0.046(6) 0.063(5) 0.044(5) -0.014(4) 0.006(5) -0.011(4)
C33 0.049(10) 0.066(8) 0.061(8) -0.012(7) -0.006(7) -0.012(8)
C34 0.058(10) 0.062(8) 0.059(8) -0.008(7) 0.004(8) -0.017(7)
N1 0.0348(17) 0.0464(18) 0.0355(16) -0.0169(13) 0.0071(13) -0.0137(14)
N2 0.0305(16) 0.0437(18) 0.0376(16) -0.0118(13) 0.0041(12) -0.0120(14)
N3 0.0313(16) 0.0363(17) 0.0454(17) -0.0094(13) 0.0003(13) -0.0114(13)
N4 0.0373(17) 0.0420(18) 0.0367(16) -0.0142(13) 0.0036(13) -0.0053(14)
N5 0.0379(17) 0.0403(17) 0.0346(15) -0.0109(13) 0.0038(13) -0.0152(14)
N6 0.0374(16) 0.0335(16) 0.0350(15) -0.0075(12) 0.0031(12) -0.0129(13)
C1 0.035(2) 0.042(2) 0.046(2) -0.0188(17) 0.0106(16) -0.0176(17)
C2 0.037(2) 0.049(2) 0.046(2) -0.0177(18) 0.0134(17) -0.0145(18)
C3 0.052(3) 0.064(3) 0.041(2) -0.0245(19) 0.0200(18) -0.026(2)
C4 0.051(2) 0.054(2) 0.036(2) -0.0123(17) 0.0059(17) -0.018(2)
C5 0.037(2) 0.043(2) 0.0345(19) -0.0131(16) 0.0072(15) -0.0163(17)
C6 0.043(2) 0.050(2) 0.0308(18) -0.0092(16) 0.0014(16) -0.0137(18)
C7 0.040(2) 0.056(2) 0.041(2) -0.0191(18) -0.0007(16) -0.0171(18)
C8 0.036(2) 0.046(2) 0.043(2) -0.0182(17) 0.0043(16) -0.0146(17)
C9 0.039(2) 0.060(3) 0.058(2) -0.016(2) -0.0043(19) -0.019(2)
C10 0.036(2) 0.071(3) 0.077(3) -0.027(2) 0.010(2) -0.027(2)
C11 0.044(2) 0.055(3) 0.068(3) -0.020(2) 0.017(2) -0.027(2)
C12 0.039(2) 0.051(2) 0.051(2) -0.0153(18) 0.0083(18) -0.0176(19)
C13 0.036(2) 0.042(2) 0.049(2) -0.0197(17) 0.0063(17) -0.0152(17)
C14 0.040(2) 0.040(2) 0.054(2) -0.0101(17) 0.0015(17) -0.0148(17)
C21 0.033(2) 0.062(3) 0.041(2) -0.0143(18) -0.0012(16) -0.0080(19)
C22 0.030(2) 0.049(2) 0.042(2) -0.0097(18) 0.0072(16) -0.0037(17)
C23 0.039(2) 0.058(3) 0.048(2) -0.003(2) 0.0039(18) -0.002(2)
C24 0.062(3) 0.052(3) 0.064(3) 0.000(2) 0.014(2) 0.006(2)
C25 0.077(3) 0.043(3) 0.073(3) -0.022(2) 0.033(3) -0.007(2)
C26 0.061(3) 0.053(3) 0.054(2) -0.025(2) 0.017(2) -0.015(2)
C27 0.037(2) 0.042(2) 0.043(2) -0.0130(17) 0.0150(16) -0.0058(17)
C28 0.038(2) 0.052(2) 0.046(2) -0.0231(18) 0.0031(17) -0.0057(18)
C35 0.0322(19) 0.0287(19) 0.0400(19) -0.0074(15) -0.0033(15) -0.0063(15)
C36 0.042(2) 0.043(2) 0.062(2) -0.0135(19) 0.0097(19) -0.0151(19)
C37 0.044(3) 0.044(2) 0.107(4) -0.017(2) 0.014(2) -0.019(2)
C38 0.049(3) 0.048(3) 0.123(4) -0.028(3) -0.005(3) -0.019(2)
C39 0.074(3) 0.045(3) 0.084(3) -0.029(2) -0.010(3) -0.018(2)
C40 0.052(2) 0.043(2) 0.061(2) -0.0209(19) -0.0006(19) -0.0147(19)
C41 0.042(2) 0.036(2) 0.0377(19) -0.0132(16) 0.0031(16) -0.0103(17)
C42 0.052(3) 0.057(3) 0.048(2) -0.010(2) 0.0094(19) -0.016(2)
C43 0.094(4) 0.075(3) 0.038(2) -0.006(2) 0.009(2) -0.018(3)
C44 0.094(4) 0.079(4) 0.047(3) 0.001(2) -0.018(3) -0.014(3)
C45 0.054(3) 0.070(3) 0.063(3) -0.002(2) -0.017(2) -0.012(2)
C46 0.045(2) 0.046(2) 0.043(2) -0.0042(17) -0.0017(18) -0.0112(18)
C15A 0.062(4) 0.048(6) 0.071(4) -0.031(4) 0.000(4) -0.011(4)
C16A 0.092(8) 0.066(8) 0.090(8) -0.031(7) -0.015(6) -0.034(7)
C17A 0.093(8) 0.064(9) 0.077(7) -0.032(6) 0.016(6) -0.009(7)
C18A 0.044(4) 0.041(4) 0.071(5) -0.015(4) 0.005(4) -0.005(3)
C19A 0.048(5) 0.055(5) 0.075(8) -0.006(6) 0.009(6) -0.011(4)
C20A 0.058(9) 0.068(6) 0.078(6) 0.010(5) 0.004(6) 0.011(7)
C29A 0.066(5) 0.070(5) 0.058(4) -0.037(4) 0.011(4) -0.010(5)
C30A 0.112(8) 0.079(7) 0.096(7) -0.044(6) -0.024(6) -0.013(6)
C31A 0.071(6) 0.089(8) 0.055(5) -0.031(6) -0.009(4) -0.031(6)
C32A 0.040(5) 0.062(4) 0.042(4) -0.012(3) 0.003(4) -0.009(3)
C33A 0.043(7) 0.086(7) 0.055(6) -0.016(5) 0.016(5) -0.006(5)
C34A 0.065(8) 0.059(5) 0.063(6) -0.023(5) 0.010(5) -0.016(5)

loop_
_atom_type_symbol
_atom_type_description
_atom_type_scat_dispersion_real
_atom_type_scat_dispersion_imag
_atom_type_scat_source
C C 0.0033 0.0016 'International Tables Vol C Tables 4.2.6.8 and 6.1.1.4'
H H 0.0000 0.0000 'International Tables Vol C Tables 4.2.6.8 and 6.1.1.4'
N N 0.0061 0.0033 'International Tables Vol C Tables 4.2.6.8 and 6.1.1.4'
Ni Ni 0.3393 1.1124 'International Tables Vol C Tables 4.2.6.8 and 6.1.1.4'
P P 0.1023 0.0942 'International Tables Vol C Tables 4.2.6.8 and 6.1.1.4'
Sc Sc 0.2519 0.3716 'International Tables Vol C Tables 4.2.6.8 and 6.1.1.4'

loop_
_geom_angle_atom_site_label_1
_geom_angle_atom_site_label_2
_geom_angle_atom_site_label_3
_geom_angle
_geom_angle_site_symmetry_1
_geom_angle_site_symmetry_3
_geom_angle_publ_flag
P1 Ni1 Sc1 96.62(3) . . ?
N5 Ni1 Sc1 57.66(8) . . ?
N5 Ni1 P1 100.95(9) . . ?
N6 Ni1 Sc1 55.44(8) . . ?
N6 Ni1 P1 142.16(9) . . ?
N6 Ni1 N5 44.17(10) . . ?
N6 Ni1 C1 97.83(13) . . ?
C1 Ni1 Sc1 82.77(10) . . ?
C1 Ni1 P1 103.64(10) . . ?
C1 Ni1 N5 135.32(13) . . ?
N1 Sc1 Ni1 62.05(7) . . ?
N1 Sc1 N2 69.98(9) . . ?
N1 Sc1 N5 104.82(10) . . ?
N2 Sc1 Ni1 128.35(7) . . ?
N3 Sc1 Ni1 84.24(7) . . ?
N3 Sc1 N1 100.80(10) . . ?
N3 Sc1 N2 86.99(10) . . ?
N3 Sc1 N5 90.17(10) . . ?
N3 Sc1 N6 121.46(10) . . ?
N4 Sc1 Ni1 142.77(8) . . ?
N4 Sc1 N1 128.83(11) . . ?
N4 Sc1 N2 83.19(10) . . ?
N4 Sc1 N3 120.95(11) . . ?
N4 Sc1 N5 103.34(10) . . ?
N4 Sc1 N6 99.52(10) . . ?
N5 Sc1 Ni1 45.36(7) . . ?
N5 Sc1 N2 173.43(9) . . ?
N6 Sc1 Ni1 43.89(7) . . ?
N6 Sc1 N1 79.72(10) . . ?
N6 Sc1 N2 142.12(10) . . ?
N6 Sc1 N5 36.89(9) . . ?
C15 P1 Ni1 111.3(7) . . ?
C18 P1 Ni1 122.5(8) . . ?
C18 P1 C15 107.0(9) . . ?
C14 P1 Ni1 101.90(12) . . ?
C14 P1 C15 103.0(7) . . ?
C14 P1 C18 109.4(7) . . ?
C14 P1 C15A 103.5(6) . . ?
C14 P1 C18A 102.1(6) . . ?
C15A P1 Ni1 119.9(5) . . ?
C18A P1 Ni1 121.5(7) . . ?
C18A P1 C15A 104.8(7) . . ?
P1 C15 H15 104.9 . . ?
C16 C15 P1 116.9(12) . . ?
C16 C15 H15 104.9 . . ?
C16 C15 C17 110.7(12) . . ?
C17 C15 P1 113.3(11) . . ?
C17 C15 H15 104.9 . . ?
C15 C16 H16A 109.5 . . ?
C15 C16 H16B 109.5 . . ?
C15 C16 H16C 109.5 . . ?
H16A C16 H16B 109.5 . . ?
H16A C16 H16C 109.5 . . ?
H16B C16 H16C 109.5 . . ?
C15 C17 H17A 109.5 . . ?
C15 C17 H17B 109.5 . . ?
C15 C17 H17C 109.5 . . ?
H17A C17 H17B 109.5 . . ?
H17A C17 H17C 109.5 . . ?
H17B C17 H17C 109.5 . . ?
P1 C18 H18 108.0 . . ?
C19 C18 P1 110.9(12) . . ?
C19 C18 H18 108.0 . . ?
C20 C18 P1 111.1(13) . . ?
C20 C18 H18 108.0 . . ?
C20 C18 C19 110.8(12) . . ?
C18 C19 H19A 109.5 . . ?
C18 C19 H19B 109.5 . . ?
C18 C19 H19C 109.5 . . ?
H19A C19 H19B 109.5 . . ?
H19A C19 H19C 109.5 . . ?
H19B C19 H19C 109.5 . . ?
C18 C20 H20A 109.5 . . ?
C18 C20 H20B 109.5 . . ?
C18 C20 H20C 109.5 . . ?
H20A C20 H20B 109.5 . . ?
H20A C20 H20C 109.5 . . ?
H20B C20 H20C 109.5 . . ?
C29 P2 C28 103.6(8) . . ?
C32 P2 C29 104.7(9) . . ?
C32 P2 C28 98.0(8) . . ?
C28 P2 C29A 99.2(5) . . ?
C32A P2 C28 102.7(5) . . ?
C32A P2 C29A 99.2(5) . . ?
P2 C29 H29 106.9 . . ?
C30 C29 P2 109.4(10) . . ?
C30 C29 H29 106.9 . . ?
C31 C29 P2 114.3(12) . . ?
C31 C29 H29 106.9 . . ?
C31 C29 C30 112.1(12) . . ?
C29 C30 H30A 109.5 . . ?
C29 C30 H30B 109.5 . . ?
C29 C30 H30C 109.5 . . ?
H30A C30 H30B 109.5 . . ?
H30A C30 H30C 109.5 . . ?
H30B C30 H30C 109.5 . . ?
C29 C31 H31A 109.5 . . ?
C29 C31 H31B 109.5 . . ?
C29 C31 H31C 109.5 . . ?
H31A C31 H31B 109.5 . . ?
H31A C31 H31C 109.5 . . ?
H31B C31 H31C 109.5 . . ?
P2 C32 H32 107.6 . . ?
C33 C32 P2 113.3(14) . . ?
C33 C32 H32 107.6 . . ?
C34 C32 P2 111.7(13) . . ?
C34 C32 H32 107.6 . . ?
C34 C32 C33 108.9(15) . . ?
C32 C33 H33A 109.5 . . ?
C32 C33 H33B 109.5 . . ?
C32 C33 H33C 109.5 . . ?
H33A C33 H33B 109.5 . . ?
H33A C33 H33C 109.5 . . ?
H33B C33 H33C 109.5 . . ?
C32 C34 H34A 109.5 . . ?
C32 C34 H34B 109.5 . . ?
C32 C34 H34C 109.5 . . ?
H34A C34 H34B 109.5 . . ?
H34A C34 H34C 109.5 . . ?
H34B C34 H34C 109.5 . . ?
C1 N1 Sc1 113.9(2) . . ?
C5 N1 Sc1 123.1(2) . . ?
C5 N1 C1 122.7(3) . . ?
C6 N2 Sc1 109.69(19) . . ?
C6 N2 C7 108.3(3) . . ?
C7 N2 Sc1 107.18(19) . . ?
C21 N2 Sc1 112.10(19) . . ?
C21 N2 C6 110.6(3) . . ?
C21 N2 C7 108.9(3) . . ?
C13 N3 Sc1 122.7(2) . . ?
C13 N3 C14 114.6(3) . . ?
C14 N3 Sc1 119.8(2) . . ?
C27 N4 Sc1 127.3(2) . . ?
C27 N4 C28 114.9(3) . . ?
C28 N4 Sc1 112.8(2) . . ?
Ni1 N5 Sc1 76.98(9) . . ?
N6 N5 Ni1 65.19(15) . . ?
N6 N5 Sc1 68.26(14) . . ?
N6 N5 C41 121.6(3) . . ?
C41 N5 Ni1 117.5(2) . . ?
C41 N5 Sc1 164.5(2) . . ?
Ni1 N6 Sc1 80.67(10) . . ?
N5 N6 Ni1 70.64(15) . . ?
N5 N6 Sc1 74.85(15) . . ?
C35 N6 Ni1 127.4(2) . . ?
C35 N6 Sc1 149.1(2) . . ?
C35 N6 N5 123.1(2) . . ?
N1 C1 Ni1 101.3(2) . . ?
N1 C1 C2 116.7(3) . . ?
C2 C1 Ni1 141.9(3) . . ?
C1 C2 H2 119.4 . . ?
C3 C2 C1 121.1(3) . . ?
C3 C2 H2 119.4 . . ?
C2 C3 H3 120.0 . . ?
C2 C3 C4 120.1(3) . . ?
C4 C3 H3 120.0 . . ?
C3 C4 H4 120.8 . . ?
C5 C4 C3 118.4(3) . . ?
C5 C4 H4 120.8 . . ?
N1 C5 C4 120.9(3) . . ?
N1 C5 C6 113.1(3) . . ?
C4 C5 C6 126.0(3) . . ?
N2 C6 C5 110.4(3) . . ?
N2 C6 H6A 109.6 . . ?
N2 C6 H6B 109.6 . . ?
C5 C6 H6A 109.6 . . ?
C5 C6 H6B 109.6 . . ?
H6A C6 H6B 108.1 . . ?
N2 C7 H7A 108.4 . . ?
N2 C7 H7B 108.4 . . ?
N2 C7 C8 115.7(3) . . ?
H7A C7 H7B 107.4 . . ?
C8 C7 H7A 108.4 . . ?
C8 C7 H7B 108.4 . . ?
C9 C8 C7 120.2(3) . . ?
C9 C8 C13 119.5(3) . . ?
C13 C8 C7 120.2(3) . . ?
C8 C9 H9 119.0 . . ?
C8 C9 C10 121.9(4) . . ?
C10 C9 H9 119.0 . . ?
C9 C10 H10 120.8 . . ?
C11 C10 C9 118.3(4) . . ?
C11 C10 H10 120.8 . . ?
C10 C11 H11 119.4 . . ?
C10 C11 C12 121.2(4) . . ?
C12 C11 H11 119.4 . . ?
C11 C12 H12 119.3 . . ?
C11 C12 C13 121.4(4) . . ?
C13 C12 H12 119.3 . . ?
N3 C13 C8 118.3(3) . . ?
N3 C13 C12 124.1(3) . . ?
C12 C13 C8 117.5(3) . . ?
P1 C14 H14A 110.0 . . ?
P1 C14 H14B 110.0 . . ?
N3 C14 P1 108.6(2) . . ?
N3 C14 H14A 110.0 . . ?
N3 C14 H14B 110.0 . . ?
H14A C14 H14B 108.3 . . ?
N2 C21 H21A 108.6 . . ?
N2 C21 H21B 108.6 . . ?
N2 C21 C22 114.6(3) . . ?
H21A C21 H21B 107.6 . . ?
C22 C21 H21A 108.6 . . ?
C22 C21 H21B 108.6 . . ?
C23 C22 C21 119.8(3) . . ?
C23 C22 C27 120.3(4) . . ?
C27 C22 C21 119.6(3) . . ?
C22 C23 H23 119.0 . . ?
C24 C23 C22 121.9(4) . . ?
C24 C23 H23 119.0 . . ?
C23 C24 H24 120.6 . . ?
C23 C24 C25 118.8(4) . . ?
C25 C24 H24 120.6 . . ?
C24 C25 H25 119.9 . . ?
C24 C25 C26 120.3(4) . . ?
C26 C25 H25 119.9 . . ?
C25 C26 H26 118.9 . . ?
C25 C26 C27 122.1(4) . . ?
C27 C26 H26 118.9 . . ?
N4 C27 C22 118.9(3) . . ?
N4 C27 C26 124.6(3) . . ?
C26 C27 C22 116.5(3) . . ?
P2 C28 H28A 108.9 . . ?
P2 C28 H28B 108.9 . . ?
N4 C28 P2 113.3(2) . . ?
N4 C28 H28A 108.9 . . ?
N4 C28 H28B 108.9 . . ?
H28A C28 H28B 107.7 . . ?
C36 C35 N6 118.6(3) . . ?
C36 C35 C40 118.2(3) . . ?
C40 C35 N6 123.1(3) . . ?
C35 C36 H36 119.4 . . ?
C37 C36 C35 121.2(4) . . ?
C37 C36 H36 119.4 . . ?
C36 C37 H37 119.9 . . ?
C38 C37 C36 120.1(4) . . ?
C38 C37 H37 119.9 . . ?
C37 C38 H38 120.3 . . ?
C39 C38 C37 119.4(4) . . ?
C39 C38 H38 120.3 . . ?
C38 C39 H39 119.6 . . ?
C38 C39 C40 120.9(4) . . ?
C40 C39 H39 119.6 . . ?
C35 C40 H40 120.0 . . ?
C39 C40 C35 120.1(4) . . ?
C39 C40 H40 120.0 . . ?
C42 C41 N5 116.8(3) . . ?
C42 C41 C46 119.1(3) . . ?
C46 C41 N5 124.1(3) . . ?
C41 C42 H42 120.0 . . ?
C41 C42 C43 120.0(4) . . ?
C43 C42 H42 120.0 . . ?
C42 C43 H43 119.9 . . ?
C44 C43 C42 120.1(4) . . ?
C44 C43 H43 119.9 . . ?
C43 C44 H44 119.8 . . ?
C45 C44 C43 120.4(4) . . ?
C45 C44 H44 119.8 . . ?
C44 C45 H45 119.9 . . ?
C44 C45 C46 120.2(4) . . ?
C46 C45 H45 119.9 . . ?
C41 C46 H46 119.9 . . ?
C45 C46 C41 120.2(4) . . ?
C45 C46 H46 119.9 . . ?
P1 C15A H15A 107.1 . . ?
C16A C15A P1 114.4(9) . . ?
C16A C15A H15A 107.1 . . ?
C16A C15A C17A 111.5(10) . . ?
C17A C15A P1 109.3(9) . . ?
C17A C15A H15A 107.1 . . ?
C15A C16A H16D 109.5 . . ?
C15A C16A H16E 109.5 . . ?
C15A C16A H16F 109.5 . . ?
H16D C16A H16E 109.5 . . ?
H16D C16A H16F 109.5 . . ?
H16E C16A H16F 109.5 . . ?
C15A C17A H17D 109.5 . . ?
C15A C17A H17E 109.5 . . ?
C15A C17A H17F 109.5 . . ?
H17D C17A H17E 109.5 . . ?
H17D C17A H17F 109.5 . . ?
H17E C17A H17F 109.5 . . ?
P1 C18A H18A 106.4 . . ?
C19A C18A P1 111.0(10) . . ?
C19A C18A H18A 106.4 . . ?
C20A C18A P1 115.4(10) . . ?
C20A C18A H18A 106.4 . . ?
C20A C18A C19A 110.6(10) . . ?
C18A C19A H19D 109.5 . . ?
C18A C19A H19E 109.5 . . ?
C18A C19A H19F 109.5 . . ?
H19D C19A H19E 109.5 . . ?
H19D C19A H19F 109.5 . . ?
H19E C19A H19F 109.5 . . ?
C18A C20A H20D 109.5 . . ?
C18A C20A H20E 109.5 . . ?
C18A C20A H20F 109.5 . . ?
H20D C20A H20E 109.5 . . ?
H20D C20A H20F 109.5 . . ?
H20E C20A H20F 109.5 . . ?
P2 C29A H29A 105.9 . . ?
C30A C29A P2 110.4(6) . . ?
C30A C29A H29A 105.9 . . ?
C31A C29A P2 117.8(7) . . ?
C31A C29A H29A 105.9 . . ?
C31A C29A C30A 110.1(7) . . ?
C29A C30A H30D 109.5 . . ?
C29A C30A H30E 109.5 . . ?
C29A C30A H30F 109.5 . . ?
H30D C30A H30E 109.5 . . ?
H30D C30A H30F 109.5 . . ?
H30E C30A H30F 109.5 . . ?
C29A C31A H31D 109.5 . . ?
C29A C31A H31E 109.5 . . ?
C29A C31A H31F 109.5 . . ?
H31D C31A H31E 109.5 . . ?
H31D C31A H31F 109.5 . . ?
H31E C31A H31F 109.5 . . ?
P2 C32A H32A 109.7 . . ?
C33A C32A P2 109.5(8) . . ?
C33A C32A H32A 109.7 . . ?
C34A C32A P2 110.1(8) . . ?
C34A C32A H32A 109.7 . . ?
C34A C32A C33A 108.2(9) . . ?
C32A C33A H33D 109.5 . . ?
C32A C33A H33E 109.5 . . ?
C32A C33A H33F 109.5 . . ?
H33D C33A H33E 109.5 . . ?
H33D C33A H33F 109.5 . . ?
H33E C33A H33F 109.5 . . ?
C32A C34A H34D 109.5 . . ?
C32A C34A H34E 109.5 . . ?
C32A C34A H34F 109.5 . . ?
H34D C34A H34E 109.5 . . ?
H34D C34A H34F 109.5 . . ?
H34E C34A H34F 109.5 . . ?

loop_
_geom_bond_atom_site_label_1
_geom_bond_atom_site_label_2
_geom_bond_distance
_geom_bond_site_symmetry_2
_geom_bond_publ_flag
Ni1 Sc1 2.6606(8) . ?
Ni1 P1 2.1711(11) . ?
Ni1 N5 1.943(3) . ?
Ni1 N6 1.869(3) . ?
Ni1 C1 1.900(3) . ?
Sc1 N1 2.243(3) . ?
Sc1 N2 2.383(3) . ?
Sc1 N3 2.144(3) . ?
Sc1 N4 2.108(3) . ?
Sc1 N5 2.307(3) . ?
Sc1 N6 2.220(3) . ?
P1 C15 1.862(11) . ?
P1 C18 1.842(12) . ?
P1 C14 1.838(4) . ?
P1 C15A 1.860(9) . ?
P1 C18A 1.853(9) . ?
C15 H15 0.9800 . ?
C15 C16 1.522(12) . ?
C15 C17 1.542(12) . ?
C16 H16A 0.9600 . ?
C16 H16B 0.9600 . ?
C16 H16C 0.9600 . ?
C17 H17A 0.9600 . ?
C17 H17B 0.9600 . ?
C17 H17C 0.9600 . ?
C18 H18 0.9800 . ?
C18 C19 1.534(12) . ?
C18 C20 1.520(13) . ?
C19 H19A 0.9600 . ?
C19 H19B 0.9600 . ?
C19 H19C 0.9600 . ?
C20 H20A 0.9600 . ?
C20 H20B 0.9600 . ?
C20 H20C 0.9600 . ?
P2 C29 1.862(12) . ?
P2 C32 1.840(13) . ?
P2 C28 1.876(3) . ?
P2 C29A 1.892(8) . ?
P2 C32A 1.865(8) . ?
C29 H29 0.9800 . ?
C29 C30 1.527(14) . ?
C29 C31 1.522(14) . ?
C30 H30A 0.9600 . ?
C30 H30B 0.9600 . ?
C30 H30C 0.9600 . ?
C31 H31A 0.9600 . ?
C31 H31B 0.9600 . ?
C31 H31C 0.9600 . ?
C32 H32 0.9800 . ?
C32 C33 1.517(13) . ?
C32 C34 1.513(14) . ?
C33 H33A 0.9600 . ?
C33 H33B 0.9600 . ?
C33 H33C 0.9600 . ?
C34 H34A 0.9600 . ?
C34 H34B 0.9600 . ?
C34 H34C 0.9600 . ?
N1 C1 1.373(4) . ?
N1 C5 1.349(4) . ?
N2 C6 1.488(4) . ?
N2 C7 1.493(4) . ?
N2 C21 1.487(4) . ?
N3 C13 1.398(4) . ?
N3 C14 1.474(4) . ?
N4 C27 1.388(4) . ?
N4 C28 1.476(4) . ?
N5 N6 1.435(3) . ?
N5 C41 1.436(4) . ?
N6 C35 1.425(4) . ?
C1 C2 1.395(4) . ?
C2 H2 0.9300 . ?
C2 C3 1.377(5) . ?
C3 H3 0.9300 . ?
C3 C4 1.389(5) . ?
C4 H4 0.9300 . ?
C4 C5 1.370(4) . ?
C5 C6 1.502(4) . ?
C6 H6A 0.9700 . ?
C6 H6B 0.9700 . ?
C7 H7A 0.9700 . ?
C7 H7B 0.9700 . ?
C7 C8 1.495(5) . ?
C8 C9 1.387(5) . ?
C8 C13 1.413(4) . ?
C9 H9 0.9300 . ?
C9 C10 1.390(5) . ?
C10 H10 0.9300 . ?
C10 C11 1.373(5) . ?
C11 H11 0.9300 . ?
C11 C12 1.377(5) . ?
C12 H12 0.9300 . ?
C12 C13 1.401(5) . ?
C14 H14A 0.9700 . ?
C14 H14B 0.9700 . ?
C21 H21A 0.9700 . ?
C21 H21B 0.9700 . ?
C21 C22 1.492(5) . ?
C22 C23 1.387(5) . ?
C22 C27 1.410(5) . ?
C23 H23 0.9300 . ?
C23 C24 1.375(5) . ?
C24 H24 0.9300 . ?
C24 C25 1.377(6) . ?
C25 H25 0.9300 . ?
C25 C26 1.385(5) . ?
C26 H26 0.9300 . ?
C26 C27 1.405(5) . ?
C28 H28A 0.9700 . ?
C28 H28B 0.9700 . ?
C35 C36 1.384(5) . ?
C35 C40 1.388(5) . ?
C36 H36 0.9300 . ?
C36 C37 1.373(5) . ?
C37 H37 0.9300 . ?
C37 C38 1.373(6) . ?
C38 H38 0.9300 . ?
C38 C39 1.369(6) . ?
C39 H39 0.9300 . ?
C39 C40 1.381(5) . ?
C40 H40 0.9300 . ?
C41 C42 1.383(5) . ?
C41 C46 1.389(5) . ?
C42 H42 0.9300 . ?
C42 C43 1.386(5) . ?
C43 H43 0.9300 . ?
C43 C44 1.368(6) . ?
C44 H44 0.9300 . ?
C44 C45 1.367(6) . ?
C45 H45 0.9300 . ?
C45 C46 1.377(5) . ?
C46 H46 0.9300 . ?
C15A H15A 0.9800 . ?
C15A C16A 1.522(11) . ?
C15A C17A 1.549(10) . ?
C16A H16D 0.9600 . ?
C16A H16E 0.9600 . ?
C16A H16F 0.9600 . ?
C17A H17D 0.9600 . ?
C17A H17E 0.9600 . ?
C17A H17F 0.9600 . ?
C18A H18A 0.9800 . ?
C18A C19A 1.534(11) . ?
C18A C20A 1.510(11) . ?
C19A H19D 0.9600 . ?
C19A H19E 0.9600 . ?
C19A H19F 0.9600 . ?
C20A H20D 0.9600 . ?
C20A H20E 0.9600 . ?
C20A H20F 0.9600 . ?
C29A H29A 0.9800 . ?
C29A C30A 1.528(10) . ?
C29A C31A 1.522(9) . ?
C30A H30D 0.9600 . ?
C30A H30E 0.9600 . ?
C30A H30F 0.9600 . ?
C31A H31D 0.9600 . ?
C31A H31E 0.9600 . ?
C31A H31F 0.9600 . ?
C32A H32A 0.9800 . ?
C32A C33A 1.529(9) . ?
C32A C34A 1.522(9) . ?
C33A H33D 0.9600 . ?
C33A H33E 0.9600 . ?
C33A H33F 0.9600 . ?
C34A H34D 0.9600 . ?
C34A H34E 0.9600 . ?
C34A H34F 0.9600 . ?

loop_
_geom_torsion_atom_site_label_1
_geom_torsion_atom_site_label_2
_geom_torsion_atom_site_label_3
_geom_torsion_atom_site_label_4
_geom_torsion
_geom_torsion_site_symmetry_1
_geom_torsion_site_symmetry_2
_geom_torsion_site_symmetry_3
_geom_torsion_site_symmetry_4
_geom_torsion_publ_flag
Ni1 P1 C15 C16 149.9(10) . . . . ?
Ni1 P1 C15 C17 -79.6(12) . . . . ?
Ni1 P1 C18 C19 42.8(17) . . . . ?
Ni1 P1 C18 C20 -80.9(18) . . . . ?
Ni1 P1 C14 N3 -53.5(2) . . . . ?
Ni1 P1 C15A C16A 155.9(8) . . . . ?
Ni1 P1 C15A C17A -78.3(9) . . . . ?
Ni1 P1 C18A C19A 38.8(13) . . . . ?
Ni1 P1 C18A C20A -88.0(17) . . . . ?
Ni1 N5 N6 Sc1 -85.25(8) . . . . ?
Ni1 N5 N6 C35 122.6(3) . . . . ?
Ni1 N5 C41 C42 140.0(3) . . . . ?
Ni1 N5 C41 C46 -36.7(4) . . . . ?
Ni1 N6 C35 C36 -51.2(4) . . . . ?
Ni1 N6 C35 C40 131.7(3) . . . . ?
Ni1 C1 C2 C3 -172.7(3) . . . . ?
Sc1 Ni1 N6 N5 -77.11(14) . . . . ?
Sc1 Ni1 N6 C35 165.5(3) . . . . ?
Sc1 N1 C1 Ni1 -0.7(2) . . . . ?
Sc1 N1 C1 C2 -176.9(2) . . . . ?
Sc1 N1 C5 C4 175.9(2) . . . . ?
Sc1 N1 C5 C6 -6.1(4) . . . . ?
Sc1 N2 C6 C5 -40.8(3) . . . . ?
Sc1 N2 C7 C8 -62.3(3) . . . . ?
Sc1 N2 C21 C22 -61.2(3) . . . . ?
Sc1 N3 C13 C8 -48.5(4) . . . . ?
Sc1 N3 C13 C12 131.9(3) . . . . ?
Sc1 N3 C14 P1 60.9(3) . . . . ?
Sc1 N4 C27 C22 -49.3(4) . . . . ?
Sc1 N4 C27 C26 131.9(3) . . . . ?
Sc1 N4 C28 P2 138.15(18) . . . . ?
Sc1 N5 N6 Ni1 85.25(8) . . . . ?
Sc1 N5 N6 C35 -152.2(3) . . . . ?
Sc1 N5 C41 C42 -17.6(10) . . . . ?
Sc1 N5 C41 C46 165.7(6) . . . . ?
Sc1 N6 C35 C36 100.0(5) . . . . ?
Sc1 N6 C35 C40 -77.0(5) . . . . ?
P1 Ni1 N6 Sc1 48.82(15) . . . . ?
P1 Ni1 N6 N5 -28.3(2) . . . . ?
P1 Ni1 N6 C35 -145.7(2) . . . . ?
C15 P1 C18 C19 -87.4(17) . . . . ?
C15 P1 C18 C20 148.9(18) . . . . ?
C15 P1 C14 N3 61.8(7) . . . . ?
C18 P1 C15 C16 -73.9(15) . . . . ?
C18 P1 C15 C17 56.6(14) . . . . ?
C18 P1 C14 N3 175.4(9) . . . . ?
C29 P2 C32 C33 -70.1(17) . . . . ?
C29 P2 C32 C34 166.5(14) . . . . ?
C29 P2 C28 N4 154.0(7) . . . . ?
C32 P2 C29 C30 176.4(14) . . . . ?
C32 P2 C29 C31 -57.0(17) . . . . ?
C32 P2 C28 N4 -98.7(8) . . . . ?
N1 C1 C2 C3 1.4(5) . . . . ?
N1 C5 C6 N2 31.8(4) . . . . ?
N2 C7 C8 C9 -112.6(4) . . . . ?
N2 C7 C8 C13 71.5(4) . . . . ?
N2 C21 C22 C23 -120.4(3) . . . . ?
N2 C21 C22 C27 64.6(4) . . . . ?
N5 Ni1 N6 Sc1 77.11(14) . . . . ?
N5 Ni1 N6 C35 -117.4(3) . . . . ?
N5 N6 C35 C36 -141.2(3) . . . . ?
N5 N6 C35 C40 41.7(5) . . . . ?
N5 C41 C42 C43 -177.1(3) . . . . ?
N5 C41 C46 C45 177.5(3) . . . . ?
N6 N5 C41 C42 -143.6(3) . . . . ?
N6 N5 C41 C46 39.7(5) . . . . ?
N6 C35 C36 C37 -178.0(3) . . . . ?
N6 C35 C40 C39 179.5(3) . . . . ?
C1 Ni1 N6 Sc1 -75.58(12) . . . . ?
C1 Ni1 N6 N5 -152.69(17) . . . . ?
C1 Ni1 N6 C35 89.9(3) . . . . ?
C1 N1 C5 C4 3.2(5) . . . . ?
C1 N1 C5 C6 -178.8(3) . . . . ?
C1 C2 C3 C4 1.2(5) . . . . ?
C2 C3 C4 C5 -1.8(5) . . . . ?
C3 C4 C5 N1 -0.4(5) . . . . ?
C3 C4 C5 C6 -178.1(3) . . . . ?
C4 C5 C6 N2 -150.3(3) . . . . ?
C5 N1 C1 Ni1 172.6(3) . . . . ?
C5 N1 C1 C2 -3.7(5) . . . . ?
C6 N2 C7 C8 179.4(3) . . . . ?
C6 N2 C21 C22 61.5(4) . . . . ?
C7 N2 C6 C5 75.9(3) . . . . ?
C7 N2 C21 C22 -179.6(3) . . . . ?
C7 C8 C9 C10 -174.7(3) . . . . ?
C7 C8 C13 N3 -6.7(5) . . . . ?
C7 C8 C13 C12 172.9(3) . . . . ?
C8 C9 C10 C11 0.9(6) . . . . ?
C9 C8 C13 N3 177.3(3) . . . . ?
C9 C8 C13 C12 -3.0(5) . . . . ?
C9 C10 C11 C12 -1.2(6) . . . . ?
C10 C11 C12 C13 -0.6(6) . . . . ?
C11 C12 C13 N3 -177.6(3) . . . . ?
C11 C12 C13 C8 2.8(5) . . . . ?
C13 N3 C14 P1 -137.8(2) . . . . ?
C13 C8 C9 C10 1.3(6) . . . . ?
C14 P1 C15 C16 41.4(12) . . . . ?
C14 P1 C15 C17 171.9(10) . . . . ?
C14 P1 C18 C19 161.7(13) . . . . ?
C14 P1 C18 C20 38.0(19) . . . . ?
C14 P1 C15A C16A 43.4(9) . . . . ?
C14 P1 C15A C17A 169.2(8) . . . . ?
C14 P1 C18A C19A 151.0(10) . . . . ?
C14 P1 C18A C20A 24.2(17) . . . . ?
C14 N3 C13 C8 150.9(3) . . . . ?
C14 N3 C13 C12 -28.7(5) . . . . ?
C21 N2 C6 C5 -164.9(3) . . . . ?
C21 N2 C7 C8 59.1(4) . . . . ?
C21 C22 C23 C24 -174.4(3) . . . . ?
C21 C22 C27 N4 -5.2(5) . . . . ?
C21 C22 C27 C26 173.7(3) . . . . ?
C22 C23 C24 C25 0.6(6) . . . . ?
C23 C22 C27 N4 179.8(3) . . . . ?
C23 C22 C27 C26 -1.3(5) . . . . ?
C23 C24 C25 C26 -1.0(6) . . . . ?
C24 C25 C26 C27 0.3(6) . . . . ?
C25 C26 C27 N4 179.7(3) . . . . ?
C25 C26 C27 C22 0.9(5) . . . . ?
C27 N4 C28 P2 -65.0(3) . . . . ?
C27 C22 C23 C24 0.6(6) . . . . ?
C28 P2 C29 C30 -81.4(13) . . . . ?
C28 P2 C29 C31 45.2(15) . . . . ?
C28 P2 C32 C33 -176.4(14) . . . . ?
C28 P2 C32 C34 60.1(14) . . . . ?
C28 P2 C29A C30A -83.8(8) . . . . ?
C28 P2 C29A C31A 43.8(9) . . . . ?
C28 P2 C32A C33A -176.4(7) . . . . ?
C28 P2 C32A C34A 64.7(8) . . . . ?
C28 N4 C27 C22 157.8(3) . . . . ?
C28 N4 C27 C26 -21.0(5) . . . . ?
C35 C36 C37 C38 -1.8(6) . . . . ?
C36 C35 C40 C39 2.4(5) . . . . ?
C36 C37 C38 C39 2.6(6) . . . . ?
C37 C38 C39 C40 -0.9(6) . . . . ?
C38 C39 C40 C35 -1.6(6) . . . . ?
C40 C35 C36 C37 -0.7(5) . . . . ?
C41 N5 N6 Ni1 -108.2(3) . . . . ?
C41 N5 N6 Sc1 166.5(3) . . . . ?
C41 N5 N6 C35 14.4(4) . . . . ?
C41 C42 C43 C44 -0.8(7) . . . . ?
C42 C41 C46 C45 0.9(6) . . . . ?
C42 C43 C44 C45 1.2(7) . . . . ?
C43 C44 C45 C46 -0.5(7) . . . . ?
C44 C45 C46 C41 -0.5(6) . . . . ?
C46 C41 C42 C43 -0.2(6) . . . . ?
C15A P1 C14 N3 71.5(6) . . . . ?
C15A P1 C18A C19A -101.3(13) . . . . ?
C15A P1 C18A C20A 131.9(17) . . . . ?
C18A P1 C14 N3 -179.8(7) . . . . ?
C18A P1 C15A C16A -63.3(11) . . . . ?
C18A P1 C15A C17A 62.5(10) . . . . ?
C29A P2 C28 N4 166.4(5) . . . . ?
C29A P2 C32A C33A -74.7(9) . . . . ?
C29A P2 C32A C34A 166.4(8) . . . . ?
C32A P2 C28 N4 -91.9(5) . . . . ?
C32A P2 C29A C30A 171.6(9) . . . . ?
C32A P2 C29A C31A -60.7(10) . . . . ?
